data_1562572
loop_
_publ_author_name
'Wang, Jian'
'Xia, Sheng-Qing'
'Tao, Xu-Tang'
'Sch\"afer, Marion C.'
'Bobev, Svilen'

_publ_section_title
;
 New ternary phosphides and arsenides. Syntheses, crystal structures,
 physical properties of Eu2ZnP2, Eu2Zn2P3 and Eu2Cd2As3
;
_journal_name_full 'Journal of Solid State Chemistry'
_journal_page_first 116
_journal_page_last 121
_journal_paper_doi 10.1016/j.jssc.2013.06.029
_journal_volume 205
_journal_year 2013
_chemical_formula_moiety 'Eu2 Zn2 P3'
_chemical_formula_sum 'Eu2 P3 Zn2'
_chemical_formula_weight 527.57
_space_group_IT_number 12
_space_group_name_Hall '-C 2y'
_space_group_name_H-M_alt 'C 1 2/m 1'
_symmetry_cell_setting monoclinic
_symmetry_space_group_name_H-M 'C 1 2/m 1'
_atom_sites_solution_hydrogens .
_atom_sites_solution_primary direct
_atom_sites_solution_secondary difmap
_audit_creation_method SHELXL-97
_cell_angle_alpha 90.00
_cell_angle_beta 126.647(4)
_cell_angle_gamma 90.00
_cell_formula_units_Z 4
_cell_length_a 15.653(5)
_cell_length_b 4.1271(13)
_cell_length_c 11.552(4)
_cell_measurement_reflns_used 967
_cell_measurement_temperature 200(2)
_cell_measurement_theta_max 28.05
_cell_measurement_theta_min 4.89
_cell_volume 598.8(3)
_computing_cell_refinement 'Bruker SMART'
_computing_data_collection 'Bruker SMART'
_computing_data_reduction 'Bruker SAINT'
_computing_molecular_graphics 'Bruker SHELXTL'
_computing_publication_material 'Bruker SHELXTL'
_computing_structure_refinement 'SHELXL-97 (Sheldrick, 1997)'
_computing_structure_solution 'SHELXS-97 (Sheldrick, 1990)'
_diffrn_ambient_temperature 200(2)
_diffrn_measured_fraction_theta_full 0.998
_diffrn_measured_fraction_theta_max 0.998
_diffrn_measurement_device_type 'CCD area detector'
_diffrn_measurement_method 'phi and omega scans'
_diffrn_radiation_monochromator graphite
_diffrn_radiation_source 'fine-focus sealed tube'
_diffrn_radiation_type MoK\a
_diffrn_radiation_wavelength 0.71073
_diffrn_reflns_av_R_equivalents 0.0556
_diffrn_reflns_av_sigmaI/netI 0.0454
_diffrn_reflns_limit_h_max 20
_diffrn_reflns_limit_h_min -20
_diffrn_reflns_limit_k_max 5
_diffrn_reflns_limit_k_min -5
_diffrn_reflns_limit_l_max 15
_diffrn_reflns_limit_l_min -15
_diffrn_reflns_number 3812
_diffrn_reflns_theta_full 28.29
_diffrn_reflns_theta_max 28.29
_diffrn_reflns_theta_min 2.20
_exptl_absorpt_coefficient_mu 29.226
_exptl_absorpt_correction_T_max 0.6521
_exptl_absorpt_correction_T_min 0.1979
_exptl_absorpt_correction_type multi-scan
_exptl_absorpt_process_details 'SADABS (Sheldrick, 2003)'
_exptl_crystal_colour black
_exptl_crystal_density_diffrn 5.852
_exptl_crystal_density_method 'not measured'
_exptl_crystal_description irregular
_exptl_crystal_F_000 924
_exptl_crystal_size_max 0.08
_exptl_crystal_size_mid 0.03
_exptl_crystal_size_min 0.02
_refine_diff_density_max 1.565
_refine_diff_density_min -1.698
_refine_diff_density_rms 0.377
_refine_ls_extinction_coef 0.00090(10)
_refine_ls_extinction_expression Fc^*^=kFc[1+0.001xFc^2^\l^3^/sin(2\q)]^-1/4^
_refine_ls_extinction_method SHELXL
_refine_ls_goodness_of_fit_ref 1.025
_refine_ls_hydrogen_treatment .
_refine_ls_matrix_type full
_refine_ls_number_parameters 44
_refine_ls_number_reflns 845
_refine_ls_number_restraints 0
_refine_ls_restrained_S_all 1.025
_refine_ls_R_factor_all 0.0378
_refine_ls_R_factor_gt 0.0292
_refine_ls_shift/su_max 0.000
_refine_ls_shift/su_mean 0.000
_refine_ls_structure_factor_coef Fsqd
_refine_ls_weighting_details 'calc w=1/[\s^2^(Fo^2^)+(0.0256P)^2^] where P=(Fo^2^+2Fc^2^)/3'
_refine_ls_weighting_scheme calc
_refine_ls_wR_factor_gt 0.0597
_refine_ls_wR_factor_ref 0.0637
_reflns_number_gt 718
_reflns_number_total 845
_reflns_threshold_expression >2sigma(I)
_cod_data_source_file JSSC-2013-205-116.cif
_cod_data_source_block I
_cod_depositor_comments
;
The following automatic conversions were performed:

data item '_symmetry_cell_setting' value 'Monoclinic' was changed to
'monoclinic' in accordance with the built-in table derived from the
CIF Core dictionary named 'cif_core.dic' version 2.4.5 last updated
on 2014-11-21.

Automatic conversion script
Id: cif_fix_values 8369 2020-08-20 11:38:08Z andrius 
;
_cod_original_sg_symbol_H-M C2/m
_cod_database_code 1562572

loop_
_symmetry_equiv_pos_as_xyz
'x, y, z'
'-x, y, -z'
'x+1/2, y+1/2, z'
'-x+1/2, y+1/2, -z'
'-x, -y, -z'
'x, -y, z'
'-x+1/2, -y+1/2, -z'
'x+1/2, -y+1/2, z'

loop_
_atom_site_label
_atom_site_type_symbol
_atom_site_fract_x
_atom_site_fract_y
_atom_site_fract_z
_atom_site_U_iso_or_equiv
_atom_site_adp_type
_atom_site_occupancy
_atom_site_symmetry_multiplicity
_atom_site_calc_flag
_atom_site_refinement_flags
_atom_site_disorder_assembly
_atom_site_disorder_group
Eu1 Eu 0.26968(4) 0.0000 0.66711(6) 0.00825(17) Uani 1 2 d S . .
Eu2 Eu 0.39134(4) 0.0000 0.04781(6) 0.00892(17) Uani 1 2 d S . .
Zn1 Zn 0.04032(10) 0.0000 0.31618(14) 0.0103(3) Uani 1 2 d S . .
Zn2 Zn 0.40964(10) 0.0000 0.34825(14) 0.0105(3) Uani 1 2 d S . .
P1 P 0.0711(2) 0.0000 0.1171(3) 0.0082(6) Uani 1 2 d S . .
P2 P 0.1510(2) 0.0000 0.7962(3) 0.0080(6) Uani 1 2 d S . .
P3 P 0.3875(2) 0.0000 0.5401(3) 0.0081(6) Uani 1 2 d S . .

loop_
_atom_site_aniso_label
_atom_site_aniso_U_11
_atom_site_aniso_U_22
_atom_site_aniso_U_33
_atom_site_aniso_U_23
_atom_site_aniso_U_13
_atom_site_aniso_U_12
Eu1 0.0079(3) 0.0092(3) 0.0074(3) 0.000 0.0044(2) 0.000
Eu2 0.0100(3) 0.0093(3) 0.0082(3) 0.000 0.0058(2) 0.000
Zn1 0.0093(6) 0.0105(7) 0.0092(6) 0.000 0.0045(5) 0.000
Zn2 0.0122(6) 0.0108(6) 0.0100(7) 0.000 0.0075(6) 0.000
P1 0.0055(13) 0.0108(14) 0.0062(13) 0.000 0.0023(11) 0.000
P2 0.0076(13) 0.0096(14) 0.0083(14) 0.000 0.0056(11) 0.000
P3 0.0080(13) 0.0081(13) 0.0085(14) 0.000 0.0052(11) 0.000

loop_
_atom_type_symbol
_atom_type_description
_atom_type_scat_dispersion_real
_atom_type_scat_dispersion_imag
_atom_type_scat_source
P P 0.1023 0.0942 'International Tables Vol C Tables 4.2.6.8 and 6.1.1.4'
Zn Zn 0.2839 1.4301 'International Tables Vol C Tables 4.2.6.8 and 6.1.1.4'
Eu Eu -0.1578 3.6682 'International Tables Vol C Tables 4.2.6.8 and 6.1.1.4'

loop_
_geom_angle_atom_site_label_1
_geom_angle_atom_site_label_2
_geom_angle_atom_site_label_3
_geom_angle
_geom_angle_site_symmetry_1
_geom_angle_site_symmetry_3
P3 Eu1 P2 179.87(8) . .
P3 Eu1 P3 93.50(7) . 7_546
P2 Eu1 P3 86.59(7) . 7_546
P3 Eu1 P3 93.50(7) . 7_556
P2 Eu1 P3 86.59(7) . 7_556
P3 Eu1 P3 86.86(8) 7_546 7_556
P3 Eu1 P1 87.60(7) . 7_556
P2 Eu1 P1 92.31(7) . 7_556
P3 Eu1 P1 178.63(7) 7_546 7_556
P3 Eu1 P1 93.89(6) 7_556 7_556
P3 Eu1 P1 87.60(7) . 7_546
P2 Eu1 P1 92.31(7) . 7_546
P3 Eu1 P1 93.89(6) 7_546 7_546
P3 Eu1 P1 178.63(7) 7_556 7_546
P1 Eu1 P1 85.34(8) 7_556 7_546
P3 Eu1 Zn2 135.40(4) . 7_546
P2 Eu1 Zn2 44.67(4) . 7_546
P3 Eu1 Zn2 44.24(6) 7_546 7_546
P3 Eu1 Zn2 96.75(5) 7_556 7_546
P1 Eu1 Zn2 134.48(6) 7_556 7_546
P1 Eu1 Zn2 83.02(5) 7_546 7_546
P3 Eu1 Zn2 135.40(4) . 7_556
P2 Eu1 Zn2 44.67(4) . 7_556
P3 Eu1 Zn2 96.75(5) 7_546 7_556
P3 Eu1 Zn2 44.24(6) 7_556 7_556
P1 Eu1 Zn2 83.02(5) 7_556 7_556
P1 Eu1 Zn2 134.48(6) 7_546 7_556
Zn2 Eu1 Zn2 74.68(4) 7_546 7_556
P3 Eu1 Zn1 86.39(7) . .
P2 Eu1 Zn1 93.74(7) . .
P3 Eu1 Zn1 44.08(4) 7_546 .
P3 Eu1 Zn1 44.08(4) 7_556 .
P1 Eu1 Zn1 136.88(4) 7_556 .
P1 Eu1 Zn1 136.88(4) 7_546 .
Zn2 Eu1 Zn1 72.05(3) 7_546 .
Zn2 Eu1 Zn1 72.05(3) 7_556 .
P3 Eu1 Zn1 43.45(4) . 7_556
P2 Eu1 Zn1 136.48(4) . 7_556
P3 Eu1 Zn1 135.10(6) 7_546 7_556
P3 Eu1 Zn1 84.51(5) 7_556 7_556
P1 Eu1 Zn1 46.17(6) 7_556 7_556
P1 Eu1 Zn1 95.75(5) 7_546 7_556
Zn2 Eu1 Zn1 178.44(2) 7_546 7_556
Zn2 Eu1 Zn1 106.88(3) 7_556 7_556
Zn1 Eu1 Zn1 108.40(3) . 7_556
P3 Eu1 Zn1 43.45(4) . 7_546
P2 Eu1 Zn1 136.48(4) . 7_546
P3 Eu1 Zn1 84.51(5) 7_546 7_546
P3 Eu1 Zn1 135.10(6) 7_556 7_546
P1 Eu1 Zn1 95.75(5) 7_556 7_546
P1 Eu1 Zn1 46.17(6) 7_546 7_546
Zn2 Eu1 Zn1 106.88(3) 7_546 7_546
Zn2 Eu1 Zn1 178.44(2) 7_556 7_546
Zn1 Eu1 Zn1 108.40(3) . 7_546
Zn1 Eu1 Zn1 71.56(4) 7_556 7_546
P3 Eu1 Eu2 124.95(6) . 1_556
P2 Eu1 Eu2 54.92(6) . 1_556
P3 Eu1 Eu2 123.93(5) 7_546 1_556
P3 Eu1 Eu2 123.93(5) 7_556 1_556
P1 Eu1 Eu2 54.71(5) 7_556 1_556
P1 Eu1 Eu2 54.71(5) 7_546 1_556
Zn2 Eu1 Eu2 83.23(3) 7_546 1_556
Zn2 Eu1 Eu2 83.23(3) 7_556 1_556
Zn1 Eu1 Eu2 148.66(3) . 1_556
Zn1 Eu1 Eu2 96.84(3) 7_556 1_556
Zn1 Eu1 Eu2 96.84(3) 7_546 1_556
P2 Eu2 P2 84.75(7) 7_556 7_546
P2 Eu2 P2 89.08(7) 7_556 1_554
P2 Eu2 P2 89.08(7) 7_546 1_554
P2 Eu2 P1 178.57(8) 7_556 7_545
P2 Eu2 P1 95.77(5) 7_546 7_545
P2 Eu2 P1 89.59(7) 1_554 7_545
P2 Eu2 P1 95.77(5) 7_556 7
P2 Eu2 P1 178.57(8) 7_546 7
P2 Eu2 P1 89.59(7) 1_554 7
P1 Eu2 P1 83.67(7) 7_545 7
P2 Eu2 P1 83.37(6) 7_556 3
P2 Eu2 P1 139.35(7) 7_546 3
P2 Eu2 P1 129.32(5) 1_554 3
P1 Eu2 P1 97.05(4) 7_545 3
P1 Eu2 P1 42.08(10) 7 3
P2 Eu2 P1 139.35(7) 7_556 3_545
P2 Eu2 P1 83.37(6) 7_546 3_545
P2 Eu2 P1 129.32(5) 1_554 3_545
P1 Eu2 P1 42.08(10) 7_545 3_545
P1 Eu2 P1 97.05(4) 7 3_545
P1 Eu2 P1 80.85(7) 3 3_545
P2 Eu2 Zn1 45.46(6) 7_556 3
P2 Eu2 Zn1 98.62(6) 7_546 3
P2 Eu2 Zn1 132.17(3) 1_554 3
P1 Eu2 Zn1 135.65(6) 7_545 3
P1 Eu2 Zn1 82.68(5) 7 3
P1 Eu2 Zn1 47.83(5) 3 3
P1 Eu2 Zn1 98.50(5) 3_545 3
P2 Eu2 Zn1 98.62(6) 7_556 3_545
P2 Eu2 Zn1 45.46(6) 7_546 3_545
P2 Eu2 Zn1 132.17(3) 1_554 3_545
P1 Eu2 Zn1 82.68(5) 7_545 3_545
P1 Eu2 Zn1 135.65(6) 7 3_545
P1 Eu2 Zn1 98.50(5) 3 3_545
P1 Eu2 Zn1 47.83(5) 3_545 3_545
Zn1 Eu2 Zn1 78.32(4) 3 3_545
P2 Eu2 Zn2 45.24(4) 7_556 .
P2 Eu2 Zn2 45.24(4) 7_546 .
P2 Eu2 Zn2 106.36(6) 1_554 .
P1 Eu2 Zn2 135.80(4) 7_545 .
P1 Eu2 Zn2 135.80(4) 7 .
P1 Eu2 Zn2 103.08(6) 3 .
P1 Eu2 Zn2 103.08(6) 3_545 .
Zn1 Eu2 Zn2 55.85(3) 3 .
Zn1 Eu2 Zn2 55.85(3) 3_545 .
P2 Eu2 Eu1 125.20(5) 7_556 1_554
P2 Eu2 Eu1 125.20(5) 7_546 1_554
P2 Eu2 Eu1 52.53(5) 1_554 1_554
P1 Eu2 Eu1 53.44(5) 7_545 1_554
P1 Eu2 Eu1 53.44(5) 7 1_554
P1 Eu2 Eu1 92.91(5) 3 1_554
P1 Eu2 Eu1 92.91(5) 3_545 1_554
Zn1 Eu2 Eu1 135.75(2) 3 1_554
Zn1 Eu2 Eu1 135.75(2) 3_545 1_554
Zn2 Eu2 Eu1 158.88(3) . 1_554
P2 Eu2 Eu2 47.62(4) 7_556 1_565
P2 Eu2 Eu2 132.38(4) 7_546 1_565
P2 Eu2 Eu2 90.0 1_554 1_565
P1 Eu2 Eu2 131.84(4) 7_545 1_565
P1 Eu2 Eu2 48.16(4) 7 1_565
P1 Eu2 Eu2 49.57(3) 3 1_565
P1 Eu2 Eu2 130.43(3) 3_545 1_565
Zn1 Eu2 Eu2 50.839(19) 3 1_565
Zn1 Eu2 Eu2 129.162(19) 3_545 1_565
Zn2 Eu2 Eu2 90.0 . 1_565
Eu1 Eu2 Eu2 90.0 1_554 1_565
P2 Zn1 P3 106.33(8) 5_556 7_556
P2 Zn1 P3 106.33(8) 5_556 7_546
P3 Zn1 P3 114.04(12) 7_556 7_546
P2 Zn1 P1 110.01(10) 5_556 .
P3 Zn1 P1 109.98(8) 7_556 .
P3 Zn1 P1 109.98(7) 7_546 .
P2 Zn1 Zn2 51.29(5) 5_556 3_445
P3 Zn1 Zn2 123.47(8) 7_556 3_445
P3 Zn1 Zn2 55.07(7) 7_546 3_445
P1 Zn1 Zn2 126.14(5) . 3_445
P2 Zn1 Zn2 51.29(5) 5_556 3_455
P3 Zn1 Zn2 55.07(7) 7_556 3_455
P3 Zn1 Zn2 123.47(8) 7_546 3_455
P1 Zn1 Zn2 126.14(5) . 3_455
Zn2 Zn1 Zn2 84.14(5) 3_445 3_455
P2 Zn1 Eu2 62.83(5) 5_556 3_445
P3 Zn1 Eu2 161.85(7) 7_556 3_445
P3 Zn1 Eu2 83.73(6) 7_546 3_445
P1 Zn1 Eu2 64.37(5) . 3_445
Zn2 Zn1 Eu2 62.73(3) 3_445 3_445
Zn2 Zn1 Eu2 112.84(5) 3_455 3_445
P2 Zn1 Eu2 62.83(5) 5_556 3_455
P3 Zn1 Eu2 83.73(6) 7_556 3_455
P3 Zn1 Eu2 161.85(7) 7_546 3_455
P1 Zn1 Eu2 64.37(5) . 3_455
Zn2 Zn1 Eu2 112.84(5) 3_445 3_455
Zn2 Zn1 Eu2 62.73(3) 3_455 3_455
Eu2 Zn1 Eu2 78.32(4) 3_445 3_455
P2 Zn1 Eu1 134.92(8) 5_556 .
P3 Zn1 Eu1 58.09(6) 7_556 .
P3 Zn1 Eu1 58.09(6) 7_546 .
P1 Zn1 Eu1 115.07(8) . .
Zn2 Zn1 Eu1 99.11(4) 3_445 .
Zn2 Zn1 Eu1 99.11(4) 3_455 .
Eu2 Zn1 Eu1 140.01(2) 3_445 .
Eu2 Zn1 Eu1 140.01(2) 3_455 .
P2 Zn1 Eu1 138.77(4) 5_556 7_556
P3 Zn1 Eu1 55.94(7) 7_556 7_556
P3 Zn1 Eu1 114.89(8) 7_546 7_556
P1 Zn1 Eu1 57.10(5) . 7_556
Zn2 Zn1 Eu1 169.66(5) 3_445 7_556
Zn2 Zn1 Eu1 101.55(3) 3_455 7_556
Eu2 Zn1 Eu1 121.47(4) 3_445 7_556
Eu2 Zn1 Eu1 77.50(3) 3_455 7_556
Eu1 Zn1 Eu1 71.60(3) . 7_556
P2 Zn1 Eu1 138.77(4) 5_556 7_546
P3 Zn1 Eu1 114.89(8) 7_556 7_546
P3 Zn1 Eu1 55.94(7) 7_546 7_546
P1 Zn1 Eu1 57.10(5) . 7_546
Zn2 Zn1 Eu1 101.55(3) 3_445 7_546
Zn2 Zn1 Eu1 169.66(5) 3_455 7_546
Eu2 Zn1 Eu1 77.50(3) 3_445 7_546
Eu2 Zn1 Eu1 121.47(4) 3_455 7_546
Eu1 Zn1 Eu1 71.60(3) . 7_546
Eu1 Zn1 Eu1 71.56(4) 7_556 7_546
P3 Zn2 P2 114.17(7) . 7_546
P3 Zn2 P2 114.17(7) . 7_556
P2 Zn2 P2 114.03(12) 7_546 7_556
P3 Zn2 P3 109.93(9) . 5_656
P2 Zn2 P3 101.41(8) 7_546 5_656
P2 Zn2 P3 101.41(8) 7_556 5_656
P3 Zn2 Zn2 57.86(8) . 5_656
P2 Zn2 Zn2 121.45(6) 7_546 5_656
P2 Zn2 Zn2 121.45(6) 7_556 5_656
P3 Zn2 Zn2 52.07(7) 5_656 5_656
P3 Zn2 Zn1 125.04(5) . 3
P2 Zn2 Zn1 119.72(8) 7_546 3
P2 Zn2 Zn1 51.08(7) 7_556 3
P3 Zn2 Zn1 50.36(4) 5_656 3
Zn2 Zn2 Zn1 84.67(5) 5_656 3
P3 Zn2 Zn1 125.04(5) . 3_545
P2 Zn2 Zn1 51.08(7) 7_546 3_545
P2 Zn2 Zn1 119.72(8) 7_556 3_545
P3 Zn2 Zn1 50.36(4) 5_656 3_545
Zn2 Zn2 Zn1 84.67(5) 5_656 3_545
Zn1 Zn2 Zn1 84.14(5) 3 3_545
P3 Zn2 Eu2 169.46(9) . .
P2 Zn2 Eu2 62.09(6) 7_546 .
P2 Zn2 Eu2 62.09(6) 7_556 .
P3 Zn2 Eu2 80.61(7) 5_656 .
Zn2 Zn2 Eu2 132.68(7) 5_656 .
Zn1 Zn2 Eu2 61.42(3) 3 .
Zn1 Zn2 Eu2 61.42(3) 3_545 .
P3 Zn2 Eu1 59.14(5) . 7_546
P2 Zn2 Eu1 58.89(7) 7_546 7_546
P2 Zn2 Eu1 120.05(8) 7_556 7_546
P3 Zn2 Eu1 138.24(4) 5_656 7_546
Zn2 Zn2 Eu1 103.97(5) 5_656 7_546
Zn1 Zn2 Eu1 170.66(5) 3 7_546
Zn1 Zn2 Eu1 100.01(3) 3_545 7_546
Eu2 Zn2 Eu1 113.16(3) . 7_546
P3 Zn2 Eu1 59.14(5) . 7_556
P2 Zn2 Eu1 120.05(8) 7_546 7_556
P2 Zn2 Eu1 58.89(7) 7_556 7_556
P3 Zn2 Eu1 138.24(4) 5_656 7_556
Zn2 Zn2 Eu1 103.97(5) 5_656 7_556
Zn1 Zn2 Eu1 100.01(3) 3 7_556
Zn1 Zn2 Eu1 170.66(5) 3_545 7_556
Eu2 Zn2 Eu1 113.16(3) . 7_556
Eu1 Zn2 Eu1 74.68(4) 7_546 7_556
P1 P1 Zn1 119.16(18) 5 .
P1 P1 Eu1 136.21(5) 5 7_556
Zn1 P1 Eu1 76.73(7) . 7_556
P1 P1 Eu1 136.21(5) 5 7_546
Zn1 P1 Eu1 76.73(7) . 7_546
Eu1 P1 Eu1 85.34(7) 7_556 7_546
P1 P1 Eu2 71.06(10) 5 7_545
Zn1 P1 Eu2 138.06(4) . 7_545
Eu1 P1 Eu2 126.34(9) 7_556 7_545
Eu1 P1 Eu2 71.85(4) 7_546 7_545
P1 P1 Eu2 71.06(10) 5 7
Zn1 P1 Eu2 138.06(4) . 7
Eu1 P1 Eu2 71.85(4) 7_556 7
Eu1 P1 Eu2 126.34(9) 7_546 7
Eu2 P1 Eu2 83.67(7) 7_545 7
P1 P1 Eu2 66.86(10) 5 3_445
Zn1 P1 Eu2 67.79(6) . 3_445
Eu1 P1 Eu2 144.52(10) 7_556 3_445
Eu1 P1 Eu2 86.29(4) 7_546 3_445
Eu2 P1 Eu2 82.95(4) 7_545 3_445
Eu2 P1 Eu2 137.92(10) 7 3_445
P1 P1 Eu2 66.86(10) 5 3_455
Zn1 P1 Eu2 67.79(6) . 3_455
Eu1 P1 Eu2 86.29(4) 7_556 3_455
Eu1 P1 Eu2 144.52(10) 7_546 3_455
Eu2 P1 Eu2 137.92(10) 7_545 3_455
Eu2 P1 Eu2 82.95(4) 7 3_455
Eu2 P1 Eu2 80.85(7) 3_445 3_455
Zn1 P2 Zn2 77.63(8) 5_556 7_546
Zn1 P2 Zn2 77.63(8) 5_556 7_556
Zn2 P2 Zn2 114.03(12) 7_546 7_556
Zn1 P2 Eu1 131.35(11) 5_556 .
Zn2 P2 Eu1 76.45(7) 7_546 .
Zn2 P2 Eu1 76.45(7) 7_556 .
Zn1 P2 Eu2 71.71(6) 5_556 7_556
Zn2 P2 Eu2 146.40(11) 7_546 7_556
Zn2 P2 Eu2 72.68(5) 7_556 7_556
Eu1 P2 Eu2 135.18(5) . 7_556
Zn1 P2 Eu2 71.71(6) 5_556 7_546
Zn2 P2 Eu2 72.68(5) 7_546 7_546
Zn2 P2 Eu2 146.40(11) 7_556 7_546
Eu1 P2 Eu2 135.18(5) . 7_546
Eu2 P2 Eu2 84.75(7) 7_556 7_546
Zn1 P2 Eu2 156.10(12) 5_556 1_556
Zn2 P2 Eu2 113.49(7) 7_546 1_556
Zn2 P2 Eu2 113.49(7) 7_556 1_556
Eu1 P2 Eu2 72.55(7) . 1_556
Eu2 P2 Eu2 90.92(7) 7_556 1_556
Eu2 P2 Eu2 90.92(7) 7_546 1_556
Zn2 P3 Zn1 110.85(8) . 7_556
Zn2 P3 Zn1 110.85(8) . 7_546
Zn1 P3 Zn1 114.04(12) 7_556 7_546
Zn2 P3 Zn2 70.07(9) . 5_656
Zn1 P3 Zn2 74.58(7) 7_556 5_656
Zn1 P3 Zn2 74.58(7) 7_546 5_656
Zn2 P3 Eu1 156.60(12) . .
Zn1 P3 Eu1 80.62(7) 7_556 .
Zn1 P3 Eu1 80.62(7) 7_546 .
Zn2 P3 Eu1 133.33(11) 5_656 .
Zn2 P3 Eu1 76.63(7) . 7_546
Zn1 P3 Eu1 160.48(11) 7_556 7_546
Zn1 P3 Eu1 77.83(4) 7_546 7_546
Zn2 P3 Eu1 124.63(7) 5_656 7_546
Eu1 P3 Eu1 86.50(7) . 7_546
Zn2 P3 Eu1 76.63(7) . 7_556
Zn1 P3 Eu1 77.83(4) 7_556 7_556
Zn1 P3 Eu1 160.48(11) 7_546 7_556
Zn2 P3 Eu1 124.63(7) 5_656 7_556
Eu1 P3 Eu1 86.50(7) . 7_556
Eu1 P3 Eu1 86.86(8) 7_546 7_556

loop_
_geom_bond_atom_site_label_1
_geom_bond_atom_site_label_2
_geom_bond_distance
_geom_bond_site_symmetry_2
Eu1 P3 2.963(3) .
Eu1 P2 2.996(3) .
Eu1 P3 3.002(2) 7_546
Eu1 P3 3.002(2) 7_556
Eu1 P1 3.045(2) 7_556
Eu1 P1 3.045(2) 7_546
Eu1 Zn2 3.4021(13) 7_546
Eu1 Zn2 3.4021(13) 7_556
Eu1 Zn1 3.4568(16) .
Eu2 P2 3.062(2) 7_556
Eu2 P2 3.062(2) 7_546
Eu2 P2 3.090(3) 1_554
Eu2 P1 3.094(2) 7_545
Eu2 P1 3.094(2) 7
Eu2 P1 3.182(2) 3
Eu2 P1 3.182(2) 3_545
Eu2 Zn1 3.2676(13) 3
Eu2 Zn1 3.2676(13) 3_545
Eu2 Zn2 3.3077(17) .
Zn1 P2 2.453(3) 5_556
Zn1 P3 2.4600(18) 7_556
Zn1 P3 2.4600(18) 7_546
Zn1 P1 2.616(3) .
Zn1 Zn2 3.0796(15) 3_445
Zn1 Zn2 3.0796(15) 3_455
Zn1 Eu2 3.2677(13) 3_445
Zn1 Eu2 3.2676(13) 3_455
Zn2 P3 2.440(3) .
Zn2 P2 2.4601(18) 7_546
Zn2 P2 2.4601(18) 7_556
Zn2 P3 2.619(3) 5_656
Zn2 Zn2 2.908(3) 5_656
Zn2 Zn1 3.0796(15) 3
Zn2 Zn1 3.0796(15) 3_545
Zn2 Eu1 3.4021(13) 7_546
Zn2 Eu1 3.4021(13) 7_556
P1 P1 2.255(6) 5
P1 Eu1 3.044(2) 7_556
P1 Eu1 3.044(2) 7_546
P1 Eu2 3.094(2) 7_545
P1 Eu2 3.094(2) 7
P1 Eu2 3.182(2) 3_445
P1 Eu2 3.182(2) 3_455
P2 Zn1 2.453(3) 5_556
P2 Zn2 2.4601(18) 7_546
P2 Zn2 2.4601(18) 7_556
P2 Eu2 3.062(2) 7_556
P2 Eu2 3.062(2) 7_546
P2 Eu2 3.090(3) 1_556
P3 Zn1 2.4600(18) 7_556
P3 Zn1 2.4600(18) 7_546
P3 Zn2 2.619(3) 5_656
P3 Eu1 3.002(2) 7_546
P3 Eu1 3.002(2) 7_556
